data_4315112
loop_
_publ_author_name
'Xia Li'
'Benlai Wu'
'Ruiying Wang'
'Hongyun Zhang'
'Caoyuan Niu'
'Yunyin Niu'
'Hongwei Hou'

_publ_section_title
;
 Hierarchical Assembly of Extended Coordination Networks Constructed by
 Novel Metallacalix[4]arenes Building Blocks
;
_journal_name_full 'Inorganic Chemistry'
_journal_page_first 2600
_journal_page_last 2613
_journal_paper_doi 10.1021/ic901113p
_journal_volume 49
_journal_year 2010
_chemical_formula_sum 'C40 H24 Cd4 N12 O18'
_chemical_formula_weight 1410.31
_chemical_name_systematic
; 
 ? 
;
_space_group_IT_number 60
_symmetry_cell_setting orthorhombic
_symmetry_space_group_name_Hall '-P 2n 2ab'
_symmetry_space_group_name_H-M 'P b c n'
_atom_sites_solution_hydrogens geom
_atom_sites_solution_primary direct
_atom_sites_solution_secondary difmap
_audit_creation_method SHELXL-97
_cell_angle_alpha 90.00
_cell_angle_beta 90.00
_cell_angle_gamma 90.00
_cell_formula_units_Z 4
_cell_length_a 11.1662(10)
_cell_length_b 26.553(2)
_cell_length_c 14.4125(13)
_cell_measurement_temperature 291(2)
_cell_measurement_theta_max 28.33
_cell_measurement_theta_min 2.43
_cell_volume 4273.3(6)
_computing_cell_refinement CrystalClear
_computing_data_collection 'CrystalClear (Rigaku, 2000)'
_computing_data_reduction CrystalClear
_computing_molecular_graphics SHELXL97
_computing_publication_material 'SHELXTL (Sheldrick, 1997b)'
_computing_structure_refinement 'SHELXL-97 (Sheldrick, 1997)'
_computing_structure_solution 'SHELXS-97 (Sheldrick, 1990)'
_diffrn_ambient_temperature 291(2)
_diffrn_measured_fraction_theta_full 0.997
_diffrn_measured_fraction_theta_max 0.997
_diffrn_measurement_device_type 'Mercury CCD'
_diffrn_measurement_method '\w scan'
_diffrn_radiation_monochromator graphite
_diffrn_radiation_source 'fine-focus sealed tube'
_diffrn_radiation_type MoK\a
_diffrn_radiation_wavelength 0.71073
_diffrn_reflns_av_R_equivalents 0.0492
_diffrn_reflns_av_sigmaI/netI 0.0310
_diffrn_reflns_limit_h_max 14
_diffrn_reflns_limit_h_min -14
_diffrn_reflns_limit_k_max 34
_diffrn_reflns_limit_k_min -35
_diffrn_reflns_limit_l_max 19
_diffrn_reflns_limit_l_min -19
_diffrn_reflns_number 37600
_diffrn_reflns_theta_full 28.33
_diffrn_reflns_theta_max 28.33
_diffrn_reflns_theta_min 2.43
_exptl_absorpt_coefficient_mu 2.061
_exptl_absorpt_correction_T_max 0.8604
_exptl_absorpt_correction_T_min 0.7812
_exptl_absorpt_correction_type multi-scan
_exptl_absorpt_process_details '(CrystalClear; Rigaku, 2000)'
_exptl_crystal_colour colorless
_exptl_crystal_density_diffrn 2.192
_exptl_crystal_density_method 'not measured'
_exptl_crystal_description block
_exptl_crystal_F_000 2736
_exptl_crystal_size_max 0.202
_exptl_crystal_size_mid 0.101
_exptl_crystal_size_min 0.076
_refine_diff_density_max 0.793
_refine_diff_density_min -0.621
_refine_diff_density_rms 0.103
_refine_ls_extinction_method none
_refine_ls_goodness_of_fit_ref 1.024
_refine_ls_hydrogen_treatment mixed
_refine_ls_matrix_type full
_refine_ls_number_parameters 344
_refine_ls_number_reflns 5320
_refine_ls_number_restraints 2
_refine_ls_restrained_S_all 1.024
_refine_ls_R_factor_all 0.0490
_refine_ls_R_factor_gt 0.0290
_refine_ls_shift/su_max 0.001
_refine_ls_shift/su_mean 0.000
_refine_ls_structure_factor_coef Fsqd
_refine_ls_weighting_details 'calc w=1/[\s^2^(Fo^2^)+(0.0234P)^2^+5.0176P] where P=(Fo^2^+2Fc^2^)/3'
_refine_ls_weighting_scheme calc
_refine_ls_wR_factor_gt 0.0579
_refine_ls_wR_factor_ref 0.0653
_reflns_number_gt 3910
_reflns_number_total 5320
_reflns_threshold_expression >2sigma(I)
_cod_data_source_file ic901113p_si_002_5.cif
_cod_data_source_block 5:
_cod_depositor_comments
;
The following automatic conversions were performed:

'_symmetry_cell_setting' value 'Orthorhombic' changed to
'orthorhombic' according to the built-in table from CIF Core
dictionary named 'cif_core.dic' version 2.4.1 from
2010-06-29.

'_exptl_absorpt_correction_type' value 'Multi-scan'
changed to 'multi-scan' according to the built-in table from CIF Core
dictionary named 'cif_core.dic' version 2.4.1 from 2010-06-29.

Automatic conversion script
Id: cif_fix_values 1646 2011-03-28 12:23:43Z adriana 
;
_cod_original_cell_volume 4273.2(7)
_cod_database_code 4315112

loop_
_symmetry_equiv_pos_as_xyz
'x, y, z'
'-x+1/2, -y+1/2, z+1/2'
'x+1/2, -y+1/2, -z'
'-x, y, -z+1/2'
'-x, -y, -z'
'x-1/2, y-1/2, -z-1/2'
'-x-1/2, y-1/2, z'
'x, -y, z-1/2'

loop_
_atom_site_label
_atom_site_type_symbol
_atom_site_fract_x
_atom_site_fract_y
_atom_site_fract_z
_atom_site_U_iso_or_equiv
_atom_site_adp_type
_atom_site_occupancy
_atom_site_symmetry_multiplicity
_atom_site_calc_flag
_atom_site_refinement_flags
_atom_site_disorder_assembly
_atom_site_disorder_group
Cd1 Cd 0.31756(2) 0.099156(9) 0.081327(18) 0.02916(7) Uani 1 1 d . . .
Cd2 Cd 0.5000 0.314642(11) 0.2500 0.02135(8) Uani 1 2 d S . .
Cd3 Cd 0.5000 -0.118523(11) 0.2500 0.01983(8) Uani 1 2 d S . .
O1 O 0.4645(2) 0.14748(9) -0.10159(15) 0.0331(6) Uani 1 1 d . . .
O2 O 0.5690(3) 0.21698(10) -0.12345(17) 0.0444(7) Uani 1 1 d D . .
O3 O 0.6205(2) 0.29393(10) -0.03486(16) 0.0416(6) Uani 1 1 d . . .
O4 O 0.5963(2) 0.32393(8) 0.10761(15) 0.0323(6) Uani 1 1 d . . .
O5 O 0.0580(2) 0.03893(10) 0.1072(2) 0.0499(7) Uani 1 1 d . . .
O6 O 0.0084(2) -0.03960(10) 0.1402(2) 0.0469(7) Uani 1 1 d . . .
O7 O 0.1128(2) -0.11810(9) 0.20043(17) 0.0319(6) Uani 1 1 d . . .
O8 O 0.2965(2) -0.14084(8) 0.24412(16) 0.0296(5) Uani 1 1 d . . .
O9 O 0.1972(3) 0.09390(10) -0.0400(2) 0.0467(7) Uani 1 1 d D . .
N1 N 0.3913(2) 0.17825(9) 0.07384(18) 0.0238(6) Uani 1 1 d . . .
N2 N 0.4337(2) 0.24994(9) 0.15069(17) 0.0223(6) Uani 1 1 d . . .
N3 N 0.2421(2) 0.14292(10) 0.20911(19) 0.0274(6) Uani 1 1 d . . .
N4 N 0.3027(2) 0.01772(9) 0.12626(19) 0.0243(6) Uani 1 1 d . . .
N5 N 0.3927(2) -0.05382(9) 0.17275(17) 0.0208(5) Uani 1 1 d . . .
N6 N 0.5150(2) 0.06565(10) 0.0913(2) 0.0293(6) Uani 1 1 d . . .
C1 C 0.5015(3) 0.18822(12) -0.0732(2) 0.0279(7) Uani 1 1 d . . .
C2 C 0.4675(3) 0.20573(12) 0.0209(2) 0.0229(7) Uani 1 1 d . . .
C3 C 0.4946(3) 0.24959(11) 0.0685(2) 0.0223(6) Uani 1 1 d . . .
C4 C 0.5758(3) 0.29186(12) 0.0454(2) 0.0266(7) Uani 1 1 d . . .
C5 C 0.3719(3) 0.20620(11) 0.1504(2) 0.0219(6) Uani 1 1 d . . .
C6 C 0.2857(3) 0.19003(12) 0.2206(2) 0.0237(7) Uani 1 1 d . . .
C7 C 0.2465(3) 0.22148(14) 0.2912(3) 0.0360(8) Uani 1 1 d . . .
H7A H 0.2777 0.2546 0.2976 0.043 Uiso 1 1 calc R . .
C8 C 0.1606(3) 0.20338(15) 0.3523(3) 0.0431(10) Uani 1 1 d . . .
H8A H 0.1342 0.2236 0.4027 0.052 Uiso 1 1 calc R . .
C9 C 0.1141(3) 0.15607(15) 0.3393(3) 0.0427(10) Uani 1 1 d . . .
H9C H 0.0532 0.1436 0.3792 0.051 Uiso 1 1 calc R . .
C10 C 0.1568(3) 0.12706(14) 0.2679(3) 0.0363(9) Uani 1 1 d . . .
H10A H 0.1246 0.0943 0.2596 0.044 Uiso 1 1 calc R . .
C11 C 0.0889(3) -0.00311(14) 0.1306(3) 0.0333(8) Uani 1 1 d . . .
C12 C 0.2156(3) -0.01669(11) 0.1473(2) 0.0226(7) Uani 1 1 d . . .
C13 C 0.2717(3) -0.06057(11) 0.1767(2) 0.0211(6) Uani 1 1 d . . .
C14 C 0.2250(3) -0.11026(11) 0.2097(2) 0.0227(7) Uani 1 1 d . . .
C15 C 0.4064(3) -0.00640(11) 0.1415(2) 0.0203(6) Uani 1 1 d . . .
C16 C 0.5217(3) 0.01716(11) 0.1183(2) 0.0221(7) Uani 1 1 d . . .
C17 C 0.6289(3) -0.00852(13) 0.1194(2) 0.0287(7) Uani 1 1 d . . .
H17A H 0.6310 -0.0429 0.1377 0.034 Uiso 1 1 calc R . .
C18 C 0.7328(3) 0.01567(13) 0.0938(2) 0.0324(8) Uani 1 1 d . . .
H18A H 0.8076 -0.0013 0.0961 0.039 Uiso 1 1 calc R . .
C19 C 0.7258(3) 0.06497(13) 0.0649(2) 0.0322(8) Uani 1 1 d . . .
H19A H 0.7956 0.0825 0.0452 0.039 Uiso 1 1 calc R . .
C20 C 0.6162(3) 0.08835(13) 0.0651(3) 0.0385(9) Uani 1 1 d . . .
H20A H 0.6121 0.1225 0.0456 0.046 Uiso 1 1 calc R . .
H6A H 0.0487 -0.0626 0.1759 0.058 Uiso 1 1 d R . .
H2A H 0.589(4) 0.2441(9) -0.095(3) 0.058 Uiso 1 1 d D . .
H9A H 0.172(4) 0.1227(17) -0.066(3) 0.058 Uiso 1 1 d . . .
H9B H 0.145(3) 0.0815(16) -0.003(2) 0.058 Uiso 1 1 d D . .

loop_
_atom_site_aniso_label
_atom_site_aniso_U_11
_atom_site_aniso_U_22
_atom_site_aniso_U_33
_atom_site_aniso_U_23
_atom_site_aniso_U_13
_atom_site_aniso_U_12
Cd1 0.03309(14) 0.01832(12) 0.03608(14) 0.00001(10) -0.00581(11) 0.00010(10)
Cd2 0.02682(17) 0.01598(15) 0.02125(16) 0.000 -0.00007(14) 0.000
Cd3 0.02053(16) 0.01837(15) 0.02060(16) 0.000 0.00041(13) 0.000
O1 0.0419(15) 0.0304(13) 0.0271(13) -0.0097(10) 0.0000(11) 0.0040(11)
O2 0.0646(19) 0.0400(16) 0.0285(14) -0.0085(12) 0.0185(13) -0.0092(14)
O3 0.0523(17) 0.0450(16) 0.0276(13) -0.0026(12) 0.0157(12) -0.0180(13)
O4 0.0406(14) 0.0277(12) 0.0284(12) -0.0022(10) 0.0054(11) -0.0151(11)
O5 0.0303(14) 0.0354(15) 0.084(2) 0.0212(15) -0.0016(14) 0.0088(12)
O6 0.0229(13) 0.0415(15) 0.076(2) 0.0275(15) -0.0115(13) -0.0061(12)
O7 0.0236(13) 0.0266(12) 0.0456(15) 0.0092(11) -0.0010(11) -0.0064(10)
O8 0.0249(12) 0.0261(12) 0.0379(13) 0.0092(10) 0.0002(10) 0.0001(10)
O9 0.0522(19) 0.0304(15) 0.0575(19) 0.0036(13) -0.0226(14) 0.0072(14)
N1 0.0287(15) 0.0194(13) 0.0233(14) -0.0012(11) 0.0001(11) -0.0003(11)
N2 0.0269(15) 0.0196(13) 0.0204(13) -0.0015(10) -0.0022(11) -0.0019(11)
N3 0.0275(15) 0.0245(14) 0.0302(15) 0.0043(12) -0.0020(12) -0.0030(12)
N4 0.0220(14) 0.0212(13) 0.0296(15) 0.0025(11) 0.0000(11) -0.0006(11)
N5 0.0207(13) 0.0187(13) 0.0230(13) 0.0012(10) 0.0000(11) -0.0016(10)
N6 0.0228(15) 0.0241(14) 0.0409(17) 0.0070(12) -0.0003(12) -0.0029(11)
C1 0.0319(18) 0.0283(17) 0.0237(17) -0.0036(13) -0.0011(15) 0.0098(15)
C2 0.0272(17) 0.0225(16) 0.0189(15) -0.0025(12) -0.0007(12) 0.0021(13)
C3 0.0258(16) 0.0219(15) 0.0191(15) 0.0002(12) -0.0018(13) 0.0003(13)
C4 0.0274(17) 0.0248(17) 0.0277(17) 0.0011(14) 0.0011(14) -0.0008(14)
C5 0.0252(16) 0.0192(15) 0.0215(15) -0.0007(12) -0.0007(13) 0.0023(13)
C6 0.0223(16) 0.0249(16) 0.0240(16) 0.0014(13) -0.0007(13) -0.0019(13)
C7 0.038(2) 0.034(2) 0.036(2) -0.0062(16) 0.0094(17) -0.0031(17)
C8 0.043(2) 0.044(2) 0.042(2) -0.0038(18) 0.0139(18) 0.0060(19)
C9 0.032(2) 0.051(2) 0.045(2) 0.0121(19) 0.0138(17) 0.0011(18)
C10 0.0304(19) 0.035(2) 0.043(2) 0.0096(17) 0.0007(16) -0.0079(16)
C11 0.0238(17) 0.0327(19) 0.043(2) 0.0079(16) -0.0013(15) -0.0026(15)
C12 0.0212(16) 0.0204(15) 0.0262(17) 0.0025(13) -0.0002(13) -0.0011(12)
C13 0.0182(15) 0.0224(15) 0.0228(16) 0.0005(12) 0.0008(12) -0.0027(12)
C14 0.0247(16) 0.0214(16) 0.0222(16) -0.0012(12) 0.0042(13) -0.0021(13)
C15 0.0230(16) 0.0174(15) 0.0206(15) 0.0004(12) 0.0013(12) 0.0013(12)
C16 0.0216(17) 0.0228(16) 0.0221(16) 0.0008(12) -0.0002(12) -0.0015(12)
C17 0.0259(17) 0.0290(18) 0.0313(18) 0.0059(14) 0.0024(14) 0.0010(15)
C18 0.0223(17) 0.039(2) 0.036(2) -0.0016(16) -0.0002(15) 0.0021(15)
C19 0.0275(18) 0.0337(19) 0.035(2) -0.0024(15) 0.0007(15) -0.0098(15)
C20 0.034(2) 0.029(2) 0.052(2) 0.0100(16) -0.0020(17) -0.0075(16)

loop_
_atom_type_symbol
_atom_type_description
_atom_type_scat_dispersion_real
_atom_type_scat_dispersion_imag
_atom_type_scat_source
C C 0.0033 0.0016 'International Tables Vol C Tables 4.2.6.8 and 6.1.1.4'
H H 0.0000 0.0000 'International Tables Vol C Tables 4.2.6.8 and 6.1.1.4'
N N 0.0061 0.0033 'International Tables Vol C Tables 4.2.6.8 and 6.1.1.4'
O O 0.0106 0.0060 'International Tables Vol C Tables 4.2.6.8 and 6.1.1.4'
Cd Cd -0.8075 1.2024 'International Tables Vol C Tables 4.2.6.8 and 6.1.1.4'

loop_
_geom_angle_atom_site_label_1
_geom_angle_atom_site_label_2
_geom_angle_atom_site_label_3
_geom_angle
_geom_angle_site_symmetry_1
_geom_angle_site_symmetry_3
_geom_angle_publ_flag
O9 Cd1 N1 104.05(10) . . ?
O9 Cd1 N4 96.98(10) . . ?
N1 Cd1 N4 158.26(9) . . ?
O9 Cd1 N3 115.87(10) . . ?
N1 Cd1 N3 72.92(9) . . ?
N4 Cd1 N3 102.91(9) . . ?
O9 Cd1 N6 125.95(11) . . ?
N1 Cd1 N6 90.73(9) . . ?
N4 Cd1 N6 72.17(9) . . ?
N3 Cd1 N6 118.17(10) . . ?
O7 Cd2 O7 78.06(12) 6_666 7_665 ?
O7 Cd2 O4 84.09(8) 6_666 4_655 ?
O7 Cd2 O4 86.48(8) 7_665 4_655 ?
O7 Cd2 O4 86.48(8) 6_666 . ?
O7 Cd2 O4 84.09(8) 7_665 . ?
O4 Cd2 O4 167.85(11) 4_655 . ?
O7 Cd2 N2 158.06(9) 6_666 . ?
O7 Cd2 N2 101.86(9) 7_665 . ?
O4 Cd2 N2 117.86(9) 4_655 . ?
O4 Cd2 N2 71.77(8) . . ?
O7 Cd2 N2 101.86(9) 6_666 4_655 ?
O7 Cd2 N2 158.06(9) 7_665 4_655 ?
O4 Cd2 N2 71.77(8) 4_655 4_655 ?
O4 Cd2 N2 117.86(9) . 4_655 ?
N2 Cd2 N2 86.34(12) . 4_655 ?
O1 Cd3 O1 141.07(12) 8_556 5_655 ?
O1 Cd3 O8 77.48(8) 8_556 . ?
O1 Cd3 O8 92.79(8) 5_655 . ?
O1 Cd3 O8 92.79(8) 8_556 4_655 ?
O1 Cd3 O8 77.48(8) 5_655 4_655 ?
O8 Cd3 O8 150.78(11) . 4_655 ?
O1 Cd3 N5 83.86(8) 8_556 4_655 ?
O1 Cd3 N5 126.13(8) 5_655 4_655 ?
O8 Cd3 N5 133.49(8) . 4_655 ?
O8 Cd3 N5 71.16(8) 4_655 4_655 ?
O1 Cd3 N5 126.13(8) 8_556 . ?
O1 Cd3 N5 83.86(8) 5_655 . ?
O8 Cd3 N5 71.16(8) . . ?
O8 Cd3 N5 133.49(8) 4_655 . ?
N5 Cd3 N5 87.20(12) 4_655 . ?
C1 O1 Cd3 123.0(2) . 5_655 ?
C1 O2 H2A 112(3) . . ?
C4 O4 Cd2 118.2(2) . . ?
C11 O6 H6A 102.2 . . ?
C14 O7 Cd2 129.2(2) . 6_556 ?
C14 O8 Cd3 118.1(2) . . ?
Cd1 O9 H9A 118(3) . . ?
Cd1 O9 H9B 87(3) . . ?
H9A O9 H9B 112(4) . . ?
C5 N1 C2 105.4(2) . . ?
C5 N1 Cd1 114.5(2) . . ?
C2 N1 Cd1 139.1(2) . . ?
C5 N2 C3 104.2(2) . . ?
C5 N2 Cd2 142.2(2) . . ?
C3 N2 Cd2 112.03(19) . . ?
C10 N3 C6 117.9(3) . . ?
C10 N3 Cd1 126.7(2) . . ?
C6 N3 Cd1 115.3(2) . . ?
C15 N4 C12 105.0(2) . . ?
C15 N4 Cd1 116.1(2) . . ?
C12 N4 Cd1 138.9(2) . . ?
C15 N5 C13 104.5(2) . . ?
C15 N5 Cd3 140.9(2) . . ?
C13 N5 Cd3 112.68(19) . . ?
C20 N6 C16 117.8(3) . . ?
C20 N6 Cd1 126.7(2) . . ?
C16 N6 Cd1 115.2(2) . . ?
O1 C1 O2 121.9(3) . . ?
O1 C1 C2 119.7(3) . . ?
O2 C1 C2 118.4(3) . . ?
N1 C2 C3 108.1(3) . . ?
N1 C2 C1 120.4(3) . . ?
C3 C2 C1 131.4(3) . . ?
N2 C3 C2 109.1(3) . . ?
N2 C3 C4 119.7(3) . . ?
C2 C3 C4 131.3(3) . . ?
O4 C4 O3 123.5(3) . . ?
O4 C4 C3 117.7(3) . . ?
O3 C4 C3 118.8(3) . . ?
N1 C5 N2 113.2(3) . . ?
N1 C5 C6 120.8(3) . . ?
N2 C5 C6 125.9(3) . . ?
N3 C6 C7 122.2(3) . . ?
N3 C6 C5 115.1(3) . . ?
C7 C6 C5 122.6(3) . . ?
C6 C7 C8 118.4(3) . . ?
C6 C7 H7A 120.8 . . ?
C8 C7 H7A 120.8 . . ?
C9 C8 C7 119.5(4) . . ?
C9 C8 H8A 120.3 . . ?
C7 C8 H8A 120.3 . . ?
C10 C9 C8 119.0(3) . . ?
C10 C9 H9C 120.5 . . ?
C8 C9 H9C 120.5 . . ?
N3 C10 C9 123.0(3) . . ?
N3 C10 H10A 118.5 . . ?
C9 C10 H10A 118.5 . . ?
O5 C11 O6 120.4(3) . . ?
O5 C11 C12 122.7(3) . . ?
O6 C11 C12 116.9(3) . . ?
N4 C12 C13 107.8(3) . . ?
N4 C12 C11 118.7(3) . . ?
C13 C12 C11 133.3(3) . . ?
N5 C13 C12 108.9(3) . . ?
N5 C13 C14 118.3(3) . . ?
C12 C13 C14 132.8(3) . . ?
O8 C14 O7 124.5(3) . . ?
O8 C14 C13 118.6(3) . . ?
O7 C14 C13 116.9(3) . . ?
N4 C15 N5 113.7(3) . . ?
N4 C15 C16 121.0(3) . . ?
N5 C15 C16 125.1(3) . . ?
N6 C16 C17 121.7(3) . . ?
N6 C16 C15 115.1(3) . . ?
C17 C16 C15 123.2(3) . . ?
C18 C17 C16 119.9(3) . . ?
C18 C17 H17A 120.1 . . ?
C16 C17 H17A 120.1 . . ?
C19 C18 C17 118.5(3) . . ?
C19 C18 H18A 120.7 . . ?
C17 C18 H18A 120.7 . . ?
C20 C19 C18 118.7(3) . . ?
C20 C19 H19A 120.7 . . ?
C18 C19 H19A 120.7 . . ?
N6 C20 C19 123.4(3) . . ?
N6 C20 H20A 118.3 . . ?
C19 C20 H20A 118.3 . . ?

loop_
_geom_bond_atom_site_label_1
_geom_bond_atom_site_label_2
_geom_bond_distance
_geom_bond_site_symmetry_2
_geom_bond_publ_flag
Cd1 O9 2.210(3) . ?
Cd1 N1 2.258(2) . ?
Cd1 N4 2.263(3) . ?
Cd1 N3 2.335(3) . ?
Cd1 N6 2.382(3) . ?
Cd2 O7 2.299(2) 6_666 ?
Cd2 O7 2.299(2) 7_665 ?
Cd2 O4 2.330(2) 4_655 ?
Cd2 O4 2.330(2) . ?
Cd2 N2 2.355(2) . ?
Cd2 N2 2.355(2) 4_655 ?
Cd3 O1 2.307(2) 8_556 ?
Cd3 O1 2.307(2) 5_655 ?
Cd3 O8 2.349(2) . ?
Cd3 O8 2.349(2) 4_655 ?
Cd3 N5 2.372(2) 4_655 ?
Cd3 N5 2.372(2) . ?
O1 C1 1.228(4) . ?
O1 Cd3 2.307(2) 5_655 ?
O2 C1 1.295(4) . ?
O2 H2A 0.858(10) . ?
O3 C4 1.261(4) . ?
O4 C4 1.257(4) . ?
O5 C11 1.216(4) . ?
O6 C11 1.328(4) . ?
O6 H6A 0.9162 . ?
O7 C14 1.278(4) . ?
O7 Cd2 2.299(2) 6_556 ?
O8 C14 1.242(4) . ?
O9 H9A 0.90(4) . ?
O9 H9B 0.851(10) . ?
N1 C5 1.347(4) . ?
N1 C2 1.356(4) . ?
N2 C5 1.351(4) . ?
N2 C3 1.366(4) . ?
N3 C10 1.343(4) . ?
N3 C6 1.352(4) . ?
N4 C15 1.342(4) . ?
N4 C12 1.369(4) . ?
N5 C15 1.346(4) . ?
N5 C13 1.363(4) . ?
N6 C20 1.335(4) . ?
N6 C16 1.347(4) . ?
C1 C2 1.482(4) . ?
C2 C3 1.386(4) . ?
C3 C4 1.480(4) . ?
C5 C6 1.461(4) . ?
C6 C7 1.387(5) . ?
C7 C8 1.388(5) . ?
C7 H7A 0.9500 . ?
C8 C9 1.372(5) . ?
C8 H8A 0.9500 . ?
C9 C10 1.372(5) . ?
C9 H9C 0.9500 . ?
C10 H10A 0.9500 . ?
C11 C12 1.479(4) . ?
C12 C13 1.389(4) . ?
C13 C14 1.496(4) . ?
C15 C16 1.470(4) . ?
C16 C17 1.377(4) . ?
C17 C18 1.376(5) . ?
C17 H17A 0.9500 . ?
C18 C19 1.376(5) . ?
C18 H18A 0.9500 . ?
C19 C20 1.373(5) . ?
C19 H19A 0.9500 . ?
C20 H20A 0.9500 . ?

loop_
_geom_torsion_atom_site_label_1
_geom_torsion_atom_site_label_2
_geom_torsion_atom_site_label_3
_geom_torsion_atom_site_label_4
_geom_torsion
_geom_torsion_site_symmetry_1
_geom_torsion_site_symmetry_2
_geom_torsion_site_symmetry_3
_geom_torsion_site_symmetry_4
_geom_torsion_publ_flag
O7 Cd2 O4 C4 174.9(2) 6_666 . . . ?
O7 Cd2 O4 C4 -106.8(2) 7_665 . . . ?
O4 Cd2 O4 C4 -146.0(2) 4_655 . . . ?
N2 Cd2 O4 C4 -2.2(2) . . . . ?
N2 Cd2 O4 C4 73.3(3) 4_655 . . . ?
O1 Cd3 O8 C14 132.3(2) 8_556 . . . ?
O1 Cd3 O8 C14 -85.8(2) 5_655 . . . ?
O8 Cd3 O8 C14 -154.8(2) 4_655 . . . ?
N5 Cd3 O8 C14 63.5(3) 4_655 . . . ?
N5 Cd3 O8 C14 -3.2(2) . . . . ?
O9 Cd1 N1 C5 123.3(2) . . . . ?
N4 Cd1 N1 C5 -71.9(3) . . . . ?
N3 Cd1 N1 C5 10.1(2) . . . . ?
N6 Cd1 N1 C5 -109.2(2) . . . . ?
O9 Cd1 N1 C2 -70.3(3) . . . . ?
N4 Cd1 N1 C2 94.5(4) . . . . ?
N3 Cd1 N1 C2 176.5(3) . . . . ?
N6 Cd1 N1 C2 57.1(3) . . . . ?
O7 Cd2 N2 C5 160.6(3) 6_666 . . . ?
O7 Cd2 N2 C5 -112.0(3) 7_665 . . . ?
O4 Cd2 N2 C5 -19.7(4) 4_655 . . . ?
O4 Cd2 N2 C5 168.4(4) . . . . ?
N2 Cd2 N2 C5 47.5(3) 4_655 . . . ?
O7 Cd2 N2 C3 -1.8(4) 6_666 . . . ?
O7 Cd2 N2 C3 85.7(2) 7_665 . . . ?
O4 Cd2 N2 C3 177.98(19) 4_655 . . . ?
O4 Cd2 N2 C3 6.05(19) . . . . ?
N2 Cd2 N2 C3 -114.9(2) 4_655 . . . ?
O9 Cd1 N3 C10 72.8(3) . . . . ?
N1 Cd1 N3 C10 170.5(3) . . . . ?
N4 Cd1 N3 C10 -31.6(3) . . . . ?
N6 Cd1 N3 C10 -108.1(3) . . . . ?
O9 Cd1 N3 C6 -103.4(2) . . . . ?
N1 Cd1 N3 C6 -5.7(2) . . . . ?
N4 Cd1 N3 C6 152.2(2) . . . . ?
N6 Cd1 N3 C6 75.7(2) . . . . ?
O9 Cd1 N4 C15 129.8(2) . . . . ?
N1 Cd1 N4 C15 -35.4(4) . . . . ?
N3 Cd1 N4 C15 -111.5(2) . . . . ?
N6 Cd1 N4 C15 4.2(2) . . . . ?
O9 Cd1 N4 C12 -53.3(3) . . . . ?
N1 Cd1 N4 C12 141.5(3) . . . . ?
N3 Cd1 N4 C12 65.4(3) . . . . ?
N6 Cd1 N4 C12 -178.8(4) . . . . ?
O1 Cd3 N5 C15 111.1(3) 8_556 . . . ?
O1 Cd3 N5 C15 -96.0(3) 5_655 . . . ?
O8 Cd3 N5 C15 169.0(3) . . . . ?
O8 Cd3 N5 C15 -29.7(4) 4_655 . . . ?
N5 Cd3 N5 C15 30.8(3) 4_655 . . . ?
O1 Cd3 N5 C13 -49.9(2) 8_556 . . . ?
O1 Cd3 N5 C13 103.0(2) 5_655 . . . ?
O8 Cd3 N5 C13 7.9(2) . . . . ?
O8 Cd3 N5 C13 169.27(18) 4_655 . . . ?
N5 Cd3 N5 C13 -130.2(2) 4_655 . . . ?
O9 Cd1 N6 C20 87.2(3) . . . . ?
N1 Cd1 N6 C20 -20.8(3) . . . . ?
N4 Cd1 N6 C20 172.9(3) . . . . ?
N3 Cd1 N6 C20 -91.7(3) . . . . ?
O9 Cd1 N6 C16 -86.2(3) . . . . ?
N1 Cd1 N6 C16 165.8(2) . . . . ?
N4 Cd1 N6 C16 -0.6(2) . . . . ?
N3 Cd1 N6 C16 94.8(2) . . . . ?
Cd3 O1 C1 O2 -3.7(5) 5_655 . . . ?
Cd3 O1 C1 C2 175.6(2) 5_655 . . . ?
C5 N1 C2 C3 1.4(3) . . . . ?
Cd1 N1 C2 C3 -165.7(2) . . . . ?
C5 N1 C2 C1 -175.2(3) . . . . ?
Cd1 N1 C2 C1 17.7(5) . . . . ?
O1 C1 C2 N1 -3.2(5) . . . . ?
O2 C1 C2 N1 176.1(3) . . . . ?
O1 C1 C2 C3 -178.9(3) . . . . ?
O2 C1 C2 C3 0.4(5) . . . . ?
C5 N2 C3 C2 0.2(3) . . . . ?
Cd2 N2 C3 C2 169.2(2) . . . . ?
C5 N2 C3 C4 -178.5(3) . . . . ?
Cd2 N2 C3 C4 -9.6(3) . . . . ?
N1 C2 C3 N2 -1.1(4) . . . . ?
C1 C2 C3 N2 175.0(3) . . . . ?
N1 C2 C3 C4 177.5(3) . . . . ?
C1 C2 C3 C4 -6.4(6) . . . . ?
Cd2 O4 C4 O3 178.1(3) . . . . ?
Cd2 O4 C4 C3 -1.9(4) . . . . ?
N2 C3 C4 O4 8.1(4) . . . . ?
C2 C3 C4 O4 -170.3(3) . . . . ?
N2 C3 C4 O3 -171.9(3) . . . . ?
C2 C3 C4 O3 9.8(5) . . . . ?
C2 N1 C5 N2 -1.4(3) . . . . ?
Cd1 N1 C5 N2 169.4(2) . . . . ?
C2 N1 C5 C6 175.1(3) . . . . ?
Cd1 N1 C5 C6 -14.1(4) . . . . ?
C3 N2 C5 N1 0.7(3) . . . . ?
Cd2 N2 C5 N1 -162.4(2) . . . . ?
C3 N2 C5 C6 -175.5(3) . . . . ?
Cd2 N2 C5 C6 21.3(5) . . . . ?
C10 N3 C6 C7 1.0(5) . . . . ?
Cd1 N3 C6 C7 177.6(3) . . . . ?
C10 N3 C6 C5 -175.7(3) . . . . ?
Cd1 N3 C6 C5 0.8(3) . . . . ?
N1 C5 C6 N3 9.0(4) . . . . ?
N2 C5 C6 N3 -175.0(3) . . . . ?
N1 C5 C6 C7 -167.8(3) . . . . ?
N2 C5 C6 C7 8.2(5) . . . . ?
N3 C6 C7 C8 0.7(5) . . . . ?
C5 C6 C7 C8 177.3(3) . . . . ?
C6 C7 C8 C9 -2.4(6) . . . . ?
C7 C8 C9 C10 2.2(6) . . . . ?
C6 N3 C10 C9 -1.2(5) . . . . ?
Cd1 N3 C10 C9 -177.3(3) . . . . ?
C8 C9 C10 N3 -0.4(6) . . . . ?
C15 N4 C12 C13 1.2(3) . . . . ?
Cd1 N4 C12 C13 -175.9(2) . . . . ?
C15 N4 C12 C11 -175.2(3) . . . . ?
Cd1 N4 C12 C11 7.6(5) . . . . ?
O5 C11 C12 N4 -7.1(5) . . . . ?
O6 C11 C12 N4 171.3(3) . . . . ?
O5 C11 C12 C13 177.6(4) . . . . ?
O6 C11 C12 C13 -4.0(6) . . . . ?
C15 N5 C13 C12 0.1(3) . . . . ?
Cd3 N5 C13 C12 167.9(2) . . . . ?
C15 N5 C13 C14 -179.8(3) . . . . ?
Cd3 N5 C13 C14 -12.0(3) . . . . ?
N4 C12 C13 N5 -0.8(4) . . . . ?
C11 C12 C13 N5 174.9(3) . . . . ?
N4 C12 C13 C14 179.0(3) . . . . ?
C11 C12 C13 C14 -5.3(6) . . . . ?
Cd3 O8 C14 O7 178.4(2) . . . . ?
Cd3 O8 C14 C13 -1.8(4) . . . . ?
Cd2 O7 C14 O8 4.7(5) 6_556 . . . ?
Cd2 O7 C14 C13 -175.05(19) 6_556 . . . ?
N5 C13 C14 O8 9.8(4) . . . . ?
C12 C13 C14 O8 -170.1(3) . . . . ?
N5 C13 C14 O7 -170.4(3) . . . . ?
C12 C13 C14 O7 9.7(5) . . . . ?
C12 N4 C15 N5 -1.2(4) . . . . ?
Cd1 N4 C15 N5 176.69(19) . . . . ?
C12 N4 C15 C16 174.4(3) . . . . ?
Cd1 N4 C15 C16 -7.7(4) . . . . ?
C13 N5 C15 N4 0.7(4) . . . . ?
Cd3 N5 C15 N4 -161.3(2) . . . . ?
C13 N5 C15 C16 -174.7(3) . . . . ?
Cd3 N5 C15 C16 23.3(5) . . . . ?
C20 N6 C16 C17 0.2(5) . . . . ?
Cd1 N6 C16 C17 174.2(2) . . . . ?
C20 N6 C16 C15 -176.9(3) . . . . ?
Cd1 N6 C16 C15 -2.8(4) . . . . ?
N4 C15 C16 N6 7.1(4) . . . . ?
N5 C15 C16 N6 -177.8(3) . . . . ?
N4 C15 C16 C17 -169.9(3) . . . . ?
N5 C15 C16 C17 5.2(5) . . . . ?
N6 C16 C17 C18 1.1(5) . . . . ?
C15 C16 C17 C18 177.9(3) . . . . ?
C16 C17 C18 C19 -2.0(5) . . . . ?
C17 C18 C19 C20 1.7(5) . . . . ?
C16 N6 C20 C19 -0.4(6) . . . . ?
Cd1 N6 C20 C19 -173.7(3) . . . . ?
C18 C19 C20 N6 -0.5(6) . . . . ?
